data_1514138
loop_
_publ_author_name
'Manna, Madhu Sudan'
'Mukherjee, Santanu'

_publ_section_title
;
 Remarkable influence of secondary catalyst site on enantioselective
 desymmetrization of cyclopentenedione
;
_journal_issue 4
_journal_name_full 'Chemical Science'
_journal_page_first 1627
_journal_paper_doi 10.1039/c3sc53102c
_journal_volume 5
_journal_year 2014
_chemical_absolute_configuration ad
_chemical_formula_moiety 'C18 H17 Cl O4'
_chemical_formula_sum 'C18 H17 Cl O4'
_chemical_formula_weight 332.77
_chemical_name_systematic
; 
 ? 
;
_space_group_IT_number 4
_symmetry_cell_setting monoclinic
_symmetry_space_group_name_Hall 'P 2yb'
_symmetry_space_group_name_H-M 'P 1 21 1'
_atom_sites_solution_hydrogens geom
_atom_sites_solution_primary direct
_atom_sites_solution_secondary difmap
_audit_creation_method SHELXL-97
_cell_angle_alpha 90.00
_cell_angle_beta 99.155(8)
_cell_angle_gamma 90.00
_cell_formula_units_Z 2
_cell_length_a 6.6348(9)
_cell_length_b 11.6431(15)
_cell_length_c 10.7797(14)
_cell_measurement_temperature 296(2)
_cell_volume 822.12(19)
_computing_cell_refinement 'Bruker smart apex ccd'
_computing_data_collection 'Bruker smart apex ccd'
_computing_data_reduction 'Bruker saint'
_computing_molecular_graphics ortep-III
_computing_publication_material WinGXv1.80.05
_computing_structure_refinement 'SHELXL-97 (Sheldrick, 2008)'
_computing_structure_solution 'SHELXS-97 (Sheldrick, 2008)'
_diffrn_ambient_temperature 296(2)
_diffrn_detector_area_resol_mean 0.3
_diffrn_measured_fraction_theta_full 0.998
_diffrn_measured_fraction_theta_max 0.998
_diffrn_measurement_device_type 'Bruker APEX-II CCD'
_diffrn_measurement_method '\f and \w scans'
_diffrn_radiation_monochromator graphite
_diffrn_radiation_source 'fine-focus sealed tube'
_diffrn_radiation_type MoK\a
_diffrn_radiation_wavelength 0.71073
_diffrn_reflns_av_R_equivalents 0.0433
_diffrn_reflns_av_sigmaI/netI 0.0489
_diffrn_reflns_limit_h_max 9
_diffrn_reflns_limit_h_min -9
_diffrn_reflns_limit_k_max 11
_diffrn_reflns_limit_k_min -16
_diffrn_reflns_limit_l_max 15
_diffrn_reflns_limit_l_min -12
_diffrn_reflns_number 17575
_diffrn_reflns_theta_full 30.58
_diffrn_reflns_theta_max 30.58
_diffrn_reflns_theta_min 1.91
_exptl_absorpt_coefficient_mu 0.250
_exptl_absorpt_correction_T_max 0.989
_exptl_absorpt_correction_T_min 0.986
_exptl_absorpt_correction_type empirical
_exptl_absorpt_process_details sadabs
_exptl_crystal_colour colorless
_exptl_crystal_density_diffrn 1.344
_exptl_crystal_density_method 'not measured'
_exptl_crystal_description needle
_exptl_crystal_F_000 348
_exptl_crystal_size_max 0.42
_exptl_crystal_size_mid 0.12
_exptl_crystal_size_min 0.11
_refine_diff_density_max 0.149
_refine_diff_density_min -0.158
_refine_diff_density_rms 0.032
_refine_ls_abs_structure_details 'Flack H D (1983), Acta Cryst. A39, 876-881'
_refine_ls_abs_structure_Flack 0.02(5)
_refine_ls_extinction_method none
_refine_ls_goodness_of_fit_ref 1.011
_refine_ls_hydrogen_treatment mixed
_refine_ls_matrix_type full
_refine_ls_number_parameters 210
_refine_ls_number_reflns 4329
_refine_ls_number_restraints 1
_refine_ls_restrained_S_all 1.011
_refine_ls_R_factor_all 0.0775
_refine_ls_R_factor_gt 0.0407
_refine_ls_shift/su_max 0.000
_refine_ls_shift/su_mean 0.000
_refine_ls_structure_factor_coef Fsqd
_refine_ls_weighting_details 'calc w=1/[\s^2^(Fo^2^)+(0.0373P)^2^+0.0220P] where P=(Fo^2^+2Fc^2^)/3'
_refine_ls_weighting_scheme calc
_refine_ls_wR_factor_gt 0.0785
_refine_ls_wR_factor_ref 0.0906
_reflns_number_gt 2853
_reflns_number_total 4329
_reflns_threshold_expression >2sigma(I)
_cod_data_source_file c3sc53102c4.cif
_cod_data_source_block 3ad
_cod_original_sg_symbol_H-M 'P 21'
_cod_database_code 1514138

loop_
_symmetry_equiv_pos_as_xyz
'x, y, z'
'-x, y+1/2, -z'

loop_
_atom_site_label
_atom_site_type_symbol
_atom_site_fract_x
_atom_site_fract_y
_atom_site_fract_z
_atom_site_U_iso_or_equiv
_atom_site_adp_type
_atom_site_occupancy
_atom_site_symmetry_multiplicity
_atom_site_calc_flag
_atom_site_refinement_flags
Cl1 Cl -0.51631(9) -0.68792(6) -0.40046(5) 0.07230(19) Uani 1 1 d .
O1 O -0.3729(3) -0.93074(14) 0.22371(18) 0.0873(6) Uani 1 1 d .
O2 O -0.5691(2) -0.77873(11) 0.16510(13) 0.0495(3) Uani 1 1 d .
O3 O -0.9596(2) -0.60277(15) -0.01327(19) 0.0772(5) Uani 1 1 d .
O4 O -0.4917(2) -0.85370(11) -0.14840(14) 0.0548(4) Uani 1 1 d .
C1 C -0.3905(4) -0.8284(2) 0.2173(2) 0.0590(6) Uani 1 1 d .
C2 C -0.5481(3) -0.65412(15) 0.16857(18) 0.0461(5) Uani 1 1 d .
C3 C -0.5904(3) -0.61167(15) 0.03160(17) 0.0387(4) Uani 1 1 d .
H3 H -0.5777 -0.5279 0.0297 0.046 Uiso 1 1 calc R
C4 C -0.8034(3) -0.64721(14) -0.03228(19) 0.0431(4) Uani 1 1 d .
C5 C -0.7932(3) -0.74628(14) -0.12262(18) 0.0391(4) Uani 1 1 d .
C6 C -0.8843(3) -0.70211(16) -0.25678(19) 0.0473(4) Uani 1 1 d .
H6A H -1.0265 -0.6822 -0.2577 0.057 Uiso 1 1 calc R
H6B H -0.8129 -0.6326 -0.2737 0.057 Uiso 1 1 calc R
C7 C -0.8714(3) -0.78665(18) -0.36029(19) 0.0476(4) Uani 1 1 d .
C8 C -1.0266(4) -0.8677(2) -0.3938(2) 0.0638(6) Uani 1 1 d .
H8 H -1.1388 -0.8673 -0.3519 0.077 Uiso 1 1 calc R
C9 C -1.0187(5) -0.9474(2) -0.4861(3) 0.0800(8) Uani 1 1 d .
H9 H -1.1247 -0.9997 -0.5066 0.096 Uiso 1 1 calc R
C10 C -0.8550(6) -0.9499(3) -0.5481(3) 0.0901(9) Uani 1 1 d .
H10 H -0.8484 -1.0052 -0.6096 0.108 Uiso 1 1 calc R
C11 C -0.6995(5) -0.8714(2) -0.5203(2) 0.0754(7) Uani 1 1 d .
H11 H -0.5884 -0.8727 -0.5631 0.091 Uiso 1 1 calc R
C12 C -0.7107(3) -0.79025(18) -0.4276(2) 0.0541(5) Uani 1 1 d .
C13 C -0.5659(3) -0.76765(14) -0.11267(16) 0.0371(4) Uani 1 1 d .
C14 C -0.4509(3) -0.66601(17) -0.05262(18) 0.0425(4) Uani 1 1 d .
H14A H -0.4223 -0.6118 -0.1160 0.051 Uiso 1 1 calc R
H14B H -0.3227 -0.6899 -0.0032 0.051 Uiso 1 1 calc R
C15 C -0.9070(3) -0.85125(16) -0.0843(2) 0.0522(5) Uani 1 1 d .
H15A H -0.8549 -0.8709 0.0013 0.078 Uiso 1 1 calc R
H15B H -0.8876 -0.9147 -0.1380 0.078 Uiso 1 1 calc R
H15C H -1.0499 -0.8341 -0.0920 0.078 Uiso 1 1 calc R
C16 C -0.3340(4) -0.63881(19) 0.2303(2) 0.0637(6) Uani 1 1 d .
H16 H -0.2704 -0.5680 0.2463 0.076 Uiso 1 1 calc R
C17 C -0.2467(4) -0.7371(2) 0.2592(3) 0.0713(7) Uani 1 1 d .
H17 H -0.1135 -0.7473 0.3001 0.086 Uiso 1 1 calc R
C18 C -0.6975(4) -0.6046(2) 0.2477(2) 0.0765(8) Uani 1 1 d .
H18A H -0.6712 -0.6372 0.3305 0.115 Uiso 1 1 calc R
H18B H -0.8345 -0.6227 0.2094 0.115 Uiso 1 1 calc R
H18C H -0.6812 -0.5228 0.2531 0.115 Uiso 1 1 calc R

loop_
_atom_site_aniso_label
_atom_site_aniso_U_11
_atom_site_aniso_U_22
_atom_site_aniso_U_33
_atom_site_aniso_U_23
_atom_site_aniso_U_13
_atom_site_aniso_U_12
Cl1 0.0723(4) 0.0811(4) 0.0643(3) 0.0083(3) 0.0133(3) -0.0170(3)
O1 0.1199(15) 0.0426(9) 0.0920(13) 0.0088(9) -0.0061(12) 0.0135(9)
O2 0.0589(8) 0.0311(6) 0.0573(8) 0.0057(6) 0.0053(7) -0.0072(6)
O3 0.0443(9) 0.0735(11) 0.1152(14) -0.0397(11) 0.0167(9) 0.0097(8)
O4 0.0595(9) 0.0430(8) 0.0622(9) -0.0002(7) 0.0107(7) 0.0188(6)
C1 0.0723(15) 0.0466(12) 0.0559(13) 0.0095(11) 0.0031(12) 0.0040(11)
C2 0.0615(12) 0.0302(9) 0.0476(11) 0.0016(9) 0.0117(9) -0.0032(8)
C3 0.0424(10) 0.0277(7) 0.0459(11) 0.0001(8) 0.0067(8) -0.0035(7)
C4 0.0412(10) 0.0326(9) 0.0562(11) -0.0033(9) 0.0102(9) 0.0008(7)
C5 0.0368(9) 0.0300(8) 0.0498(10) -0.0007(8) 0.0050(8) -0.0002(7)
C6 0.0426(10) 0.0364(10) 0.0599(12) 0.0042(9) -0.0011(9) 0.0030(8)
C7 0.0530(11) 0.0379(9) 0.0466(11) 0.0050(9) -0.0085(9) 0.0013(9)
C8 0.0659(14) 0.0557(13) 0.0623(14) 0.0010(12) -0.0127(12) -0.0109(11)
C9 0.096(2) 0.0615(15) 0.0712(18) -0.0096(14) -0.0198(16) -0.0178(14)
C10 0.135(3) 0.0676(17) 0.0585(16) -0.0203(14) -0.0112(18) 0.0031(19)
C11 0.098(2) 0.0762(17) 0.0521(13) -0.0029(14) 0.0107(13) 0.0119(15)
C12 0.0630(13) 0.0509(12) 0.0455(11) 0.0048(10) -0.0003(10) -0.0014(10)
C13 0.0424(9) 0.0309(9) 0.0384(9) 0.0059(8) 0.0074(8) 0.0063(7)
C14 0.0355(9) 0.0449(10) 0.0476(10) 0.0015(9) 0.0080(8) -0.0038(8)
C15 0.0537(12) 0.0398(11) 0.0638(14) -0.0012(10) 0.0118(10) -0.0116(9)
C16 0.0828(17) 0.0506(13) 0.0513(13) 0.0026(11) -0.0088(12) -0.0213(11)
C17 0.0659(15) 0.0677(16) 0.0724(16) 0.0176(13) -0.0134(12) -0.0053(12)
C18 0.114(2) 0.0616(14) 0.0616(15) 0.0059(13) 0.0395(15) 0.0168(16)

loop_
_atom_type_symbol
_atom_type_description
_atom_type_scat_dispersion_real
_atom_type_scat_dispersion_imag
_atom_type_scat_source
C C 0.0033 0.0016 'International Tables Vol C Tables 4.2.6.8 and 6.1.1.4'
H H 0.0000 0.0000 'International Tables Vol C Tables 4.2.6.8 and 6.1.1.4'
O O 0.0106 0.0060 'International Tables Vol C Tables 4.2.6.8 and 6.1.1.4'
Cl Cl 0.1484 0.1585 'International Tables Vol C Tables 4.2.6.8 and 6.1.1.4'

loop_
_geom_angle_atom_site_label_1
_geom_angle_atom_site_label_2
_geom_angle_atom_site_label_3
_geom_angle
C1 O2 C2 109.85(16)
O1 C1 O2 121.2(2)
O1 C1 C17 131.1(2)
O2 C1 C17 107.73(19)
O2 C2 C16 102.27(15)
O2 C2 C18 108.87(17)
C16 C2 C18 111.52(19)
O2 C2 C3 107.03(15)
C16 C2 C3 114.07(15)
C18 C2 C3 112.37(17)
C4 C3 C14 102.94(14)
C4 C3 C2 111.08(15)
C14 C3 C2 113.60(15)
C4 C3 H3 109.7
C14 C3 H3 109.7
C2 C3 H3 109.7
O3 C4 C5 124.25(18)
O3 C4 C3 124.49(17)
C5 C4 C3 111.26(14)
C13 C5 C4 102.99(15)
C13 C5 C15 112.24(15)
C4 C5 C15 111.10(15)
C13 C5 C6 110.71(14)
C4 C5 C6 107.06(14)
C15 C5 C6 112.24(16)
C7 C6 C5 114.37(15)
C7 C6 H6A 108.7
C5 C6 H6A 108.7
C7 C6 H6B 108.7
C5 C6 H6B 108.7
H6A C6 H6B 107.6
C12 C7 C8 116.1(2)
C12 C7 C6 123.41(19)
C8 C7 C6 120.44(19)
C9 C8 C7 122.2(2)
C9 C8 H8 118.9
C7 C8 H8 118.9
C10 C9 C8 119.8(3)
C10 C9 H9 120.1
C8 C9 H9 120.1
C9 C10 C11 120.5(3)
C9 C10 H10 119.8
C11 C10 H10 119.8
C10 C11 C12 119.1(3)
C10 C11 H11 120.5
C12 C11 H11 120.5
C7 C12 C11 122.2(2)
C7 C12 Cl1 120.12(17)
C11 C12 Cl1 117.61(19)
O4 C13 C14 126.02(16)
O4 C13 C5 124.48(17)
C14 C13 C5 109.50(14)
C13 C14 C3 105.52(13)
C13 C14 H14A 110.6
C3 C14 H14A 110.6
C13 C14 H14B 110.6
C3 C14 H14B 110.6
H14A C14 H14B 108.8
C5 C15 H15A 109.5
C5 C15 H15B 109.5
H15A C15 H15B 109.5
C5 C15 H15C 109.5
H15A C15 H15C 109.5
H15B C15 H15C 109.5
C17 C16 C2 111.20(19)
C17 C16 H16 124.4
C2 C16 H16 124.4
C16 C17 C1 108.9(2)
C16 C17 H17 125.5
C1 C17 H17 125.5
C2 C18 H18A 109.5
C2 C18 H18B 109.5
H18A C18 H18B 109.5
C2 C18 H18C 109.5
H18A C18 H18C 109.5
H18B C18 H18C 109.5

loop_
_geom_bond_atom_site_label_1
_geom_bond_atom_site_label_2
_geom_bond_distance
Cl1 C12 1.746(2)
O1 C1 1.199(2)
O2 C1 1.357(3)
O2 C2 1.457(2)
O3 C4 1.205(2)
O4 C13 1.206(2)
C1 C17 1.452(3)
C2 C16 1.480(3)
C2 C18 1.520(3)
C2 C3 1.540(3)
C3 C4 1.527(3)
C3 C14 1.533(2)
C3 H3 0.9800
C4 C5 1.518(2)
C5 C13 1.515(3)
C5 C15 1.528(2)
C5 C6 1.563(3)
C6 C7 1.501(3)
C6 H6A 0.9700
C6 H6B 0.9700
C7 C12 1.382(3)
C7 C8 1.402(3)
C8 C9 1.367(4)
C8 H8 0.9300
C9 C10 1.363(5)
C9 H9 0.9300
C10 C11 1.376(4)
C10 H10 0.9300
C11 C12 1.385(3)
C11 H11 0.9300
C13 C14 1.498(3)
C14 H14A 0.9700
C14 H14B 0.9700
C15 H15A 0.9600
C15 H15B 0.9600
C15 H15C 0.9600
C16 C17 1.298(3)
C16 H16 0.9300
C17 H17 0.9300
C18 H18A 0.9600
C18 H18B 0.9600
C18 H18C 0.9600
